data_7204044
loop_
_publ_author_name
'Kay, A. J.'
'Woolhouse, A. D.'
'Gainsford, G. J.'
'Haskell, T. G.'
'Barnes, T. H.'
'McKinnie, I. T.'
'Wyss, C. P.'

_publ_section_title
;
 A simple, novel method for the preparation of polymer-tetherable,
 zwitterionic merocyanine NLO-chromophores
;
_journal_issue 4
_journal_name_full 'Journal of Materials Chemistry'
_journal_page_first 996
_journal_paper_doi 10.1039/b008316j
_journal_volume 11
_journal_year 2001
_chemical_formula_sum 'C19 H18 N2 O4'
_chemical_formula_weight 338.35
_space_group_IT_number 2
_symmetry_cell_setting triclinic
_symmetry_space_group_name_Hall '-P 1'
_symmetry_space_group_name_H-M 'P -1'
_atom_sites_solution_hydrogens geom
_atom_sites_solution_primary direct
_atom_sites_solution_secondary difmap
_audit_creation_method SHELXL
_cell_angle_alpha 73.408(12)
_cell_angle_beta 80.744(12)
_cell_angle_gamma 70.240(14)
_cell_formula_units_Z 2
_cell_length_a 7.761(6)
_cell_length_b 10.257(7)
_cell_length_c 11.119(8)
_cell_measurement_reflns_used 2500
_cell_measurement_temperature 153(2)
_cell_measurement_theta_max 24.2
_cell_measurement_theta_min 3.3
_cell_volume 796.3(10)
_computing_cell_refinement 'Bruker SMART'
_computing_data_collection 'Bruker SMART'
_computing_data_reduction 'Bruker SHELXTL'
_computing_molecular_graphics 'Bruker SHELXTL'
_computing_publication_material 'Bruker SHELXTL'
_computing_structure_refinement 'SHELXL-96 (Sheldrick, 1996)'
_computing_structure_solution 'SHELXS-96 (Sheldrick, 1990)'
_diffrn_ambient_temperature 153(2)
_diffrn_measurement_device_type 'CCD area detector'
_diffrn_measurement_method 'phi and omega scans'
_diffrn_radiation_monochromator graphite
_diffrn_radiation_source 'fine-focus sealed tube'
_diffrn_radiation_type MoK\a
_diffrn_radiation_wavelength 0.71073
_diffrn_reflns_av_R_equivalents 0.0812
_diffrn_reflns_av_sigmaI/netI 0.2525
_diffrn_reflns_limit_h_max 9
_diffrn_reflns_limit_h_min -9
_diffrn_reflns_limit_k_max 12
_diffrn_reflns_limit_k_min -11
_diffrn_reflns_limit_l_max 14
_diffrn_reflns_limit_l_min -14
_diffrn_reflns_number 4056
_diffrn_reflns_theta_max 27.08
_diffrn_reflns_theta_min 2.18
_diffrn_standards_number 8.192
_exptl_absorpt_coefficient_mu 0.100
_exptl_absorpt_correction_type none
_exptl_crystal_colour yellow
_exptl_crystal_density_diffrn 1.411
_exptl_crystal_density_method 'not measured'
_exptl_crystal_description needle
_exptl_crystal_F_000 356
_exptl_crystal_size_max 0.60
_exptl_crystal_size_mid 0.20
_exptl_crystal_size_min 0.03
_refine_diff_density_max 0.424
_refine_diff_density_min -0.280
_refine_diff_density_rms 0.047
_refine_ls_extinction_method none
_refine_ls_goodness_of_fit_all 0.793
_refine_ls_goodness_of_fit_ref 1.217
_refine_ls_hydrogen_treatment constr
_refine_ls_matrix_type full
_refine_ls_number_parameters 239
_refine_ls_number_reflns 2902
_refine_ls_number_restraints 0
_refine_ls_restrained_S_all 0.793
_refine_ls_restrained_S_obs 1.217
_refine_ls_R_factor_all 0.2327
_refine_ls_R_factor_gt 0.0720
_refine_ls_shift/esd_mean 0.000
_refine_ls_shift/su_max 0.000
_refine_ls_structure_factor_coef Fsqd
_refine_ls_weighting_details 'w=1/[\s^2^(Fo^2^)+(0.0451P)^2^+0.0000P] where P=(Fo^2^+2Fc^2^)/3'
_refine_ls_weighting_scheme calc
_refine_ls_wR_factor_gt 0.1325
_refine_ls_wR_factor_ref 0.1719
_reflns_number_observed 896
_reflns_number_total 2902
_reflns_observed_criterion >2sigma(I)
_cod_data_source_file b008316j.txt
_cod_data_source_block w922
_cod_depositor_comments
;
The following automatic conversions were performed:
'_symmetry_cell_setting' value 'Triclinic' changed to 'triclinic'
according to '/home/saulius/struct/CIF-dictionaries/cif_core.dic'
dictionary named 'cif_core.dic' version 2.4.1 from
2010-06-29.

'_geom_angle_publ_flag' value 'N' changed to 'n' according to
'/home/saulius/struct/CIF-dictionaries/cif_core.dic' dictionary named
'cif_core.dic' version 2.4.1 from 2010-06-29 (68
times).

'_geom_angle_publ_flag' value 'Y' changed to 'y' according to
'/home/saulius/struct/CIF-dictionaries/cif_core.dic' dictionary named
'cif_core.dic' version 2.4.1 from 2010-06-29 (8
times).

'_geom_bond_publ_flag' value 'Y' changed to 'y' according to
'/home/saulius/struct/CIF-dictionaries/cif_core.dic' dictionary named
'cif_core.dic' version 2.4.1 from 2010-06-29 (20
times).

'_geom_bond_publ_flag' value 'N' changed to 'n' according to
'/home/saulius/struct/CIF-dictionaries/cif_core.dic' dictionary named
'cif_core.dic' version 2.4.1 from 2010-06-29 (27
times).

'_geom_torsion_publ_flag' value 'N' changed to 'n' according to
'/home/saulius/struct/CIF-dictionaries/cif_core.dic' dictionary named
'cif_core.dic' version 2.4.1 from 2010-06-29 (44
times).

'_geom_torsion_publ_flag' value 'Y' changed to 'y' according to
'/home/saulius/struct/CIF-dictionaries/cif_core.dic' dictionary named
'cif_core.dic' version 2.4.1 from 2010-06-29 (4 times).

Automatic conversion script
Id: cif_fix_enum 1527 2010-12-29 10:47:43Z saulius 

The following automatic conversions were performed:

'_refine_ls_weighting_scheme' value 'calc
w=1/[\s^2^(Fo^2^)+(0.0451P)^2^+0.0000P] where P=(Fo^2^+2Fc^2^)/3' was
changed to 'calc'. New tag '_refine_ls_weighting_details' was
created. The value of the new tag was set to
'w=1/[\s^2^(Fo^2^)+(0.0451P)^2^+0.0000P] where P=(Fo^2^+2Fc^2^)/3'.

Automatic conversion script
Id: cif_fix_values 3143 2015-03-26 13:38:13Z robertas 
;
_cod_original_sg_symbol_H-M P-1
_cod_database_code 7204044

loop_
_symmetry_equiv_pos_as_xyz
'x, y, z'
'-x, -y, -z'

loop_
_atom_site_aniso_label
_atom_site_aniso_U_11
_atom_site_aniso_U_22
_atom_site_aniso_U_33
_atom_site_aniso_U_23
_atom_site_aniso_U_13
_atom_site_aniso_U_12
O1 0.104(4) 0.119(4) 0.074(3) -0.011(3) -0.005(3) -0.028(4)
O3 0.077(3) 0.058(3) 0.066(3) -0.031(2) -0.008(2) 0.007(3)
N1 0.053(3) 0.042(3) 0.038(3) -0.014(2) -0.005(2) -0.004(3)
N2 0.060(3) 0.058(3) 0.041(3) -0.015(3) -0.009(3) -0.004(3)
C1 0.098(6) 0.110(6) 0.057(4) -0.052(4) -0.033(4) 0.016(5)
C3 0.060(4) 0.062(4) 0.037(3) -0.006(3) -0.013(3) -0.010(4)
C4 0.067(5) 0.046(4) 0.049(4) -0.023(3) 0.004(4) -0.005(4)
C5 0.043(4) 0.049(4) 0.047(4) -0.008(3) -0.009(3) -0.001(3)
C6 0.038(4) 0.046(4) 0.037(3) -0.011(3) 0.003(3) -0.011(3)
C7 0.048(4) 0.043(4) 0.044(4) -0.019(3) -0.008(3) -0.001(3)
C8 0.046(4) 0.053(4) 0.054(4) -0.007(3) -0.017(3) -0.004(3)
C9 0.045(4) 0.048(4) 0.047(4) -0.015(3) 0.000(3) -0.007(3)
C10 0.044(4) 0.057(4) 0.048(4) -0.026(3) -0.004(3) -0.003(3)
C11 0.043(4) 0.047(4) 0.034(3) -0.008(3) -0.004(3) -0.020(3)
C14 0.065(5) 0.069(5) 0.046(4) -0.024(4) -0.012(4) -0.018(4)
O13 0.082(3) 0.065(3) 0.045(2) -0.027(2) -0.003(2) -0.006(3)
C12 0.047(4) 0.062(4) 0.036(3) -0.008(3) -0.010(3) -0.017(4)
C15 0.043(4) 0.050(4) 0.034(3) -0.009(3) -0.007(3) -0.010(3)
C16 0.066(4) 0.046(4) 0.039(3) -0.001(3) -0.004(3) -0.020(4)
C17 0.059(5) 0.049(4) 0.068(5) -0.010(4) -0.019(4) -0.012(4)
C18 0.064(5) 0.062(5) 0.058(4) -0.019(4) -0.006(4) 0.004(4)
C19 0.072(5) 0.070(5) 0.043(4) -0.008(4) -0.004(3) 0.000(4)
C20 0.056(4) 0.055(4) 0.046(4) -0.005(3) -0.007(3) 0.013(4)
C2 0.082(6) 0.043(4) 0.041(4) -0.008(3) -0.016(4) -0.019(4)
O2A_a 0.063(4) 0.076(4) 0.069(4) -0.030(3) -0.022(3) -0.010(3)
O2B_b 0.025(12) 0.076(15) 0.028(10) -0.043(10) -0.007(9) 0.021(11)

loop_
_atom_site_label
_atom_site_type_symbol
_atom_site_fract_x
_atom_site_fract_y
_atom_site_fract_z
_atom_site_U_iso_or_equiv
_atom_site_thermal_displace_type
_atom_site_occupancy
_atom_site_calc_flag
_atom_site_refinement_flags
_atom_site_disorder_group
O1 O 0.2085(7) 0.2363(5) 0.7902(4) 0.1035(17) Uani 1 d . .
H1 H 0.2514 0.3034 0.7524 0.155 Uiso 1 calc R .
O3 O 0.3454(6) 0.4612(4) -0.2735(4) 0.0706(14) Uani 1 d . .
N1 N 0.3657(7) 0.3302(5) 0.3858(4) 0.0461(13) Uani 1 d . .
N2 N 0.0242(6) 0.7906(5) -0.3779(4) 0.0550(14) Uani 1 d . .
C1 C 0.2855(10) 0.1164(7) 0.7267(5) 0.091(2) Uani 1 d . .
H1A H 0.2169 0.0461 0.7570 0.109 Uiso 1 calc R .
H1B H 0.4165 0.0669 0.7424 0.109 Uiso 1 calc R .
C3 C 0.3950(8) 0.2714(6) 0.5213(5) 0.0552(17) Uani 1 d . .
H3A H 0.3773 0.3506 0.5609 0.066 Uiso 1 calc R .
H3B H 0.5225 0.2072 0.5320 0.066 Uiso 1 calc R .
C4 C 0.2380(8) 0.4548(6) 0.3437(5) 0.0558(17) Uani 1 d . .
H4 H 0.1707 0.5088 0.4021 0.067 Uiso 1 calc R .
C5 C 0.2007(7) 0.5069(6) 0.2217(5) 0.0499(16) Uani 1 d . .
H5 H 0.1054 0.5942 0.1966 0.060 Uiso 1 calc R .
C6 C 0.3015(7) 0.4333(6) 0.1318(5) 0.0411(15) Uani 1 d . .
C7 C 0.4329(7) 0.3034(6) 0.1792(5) 0.0464(15) Uani 1 d . .
H7 H 0.5028 0.2470 0.1231 0.056 Uiso 1 calc R .
C8 C 0.4634(8) 0.2555(6) 0.3031(5) 0.0538(17) Uani 1 d . .
H8 H 0.5557 0.1673 0.3317 0.065 Uiso 1 calc R .
C9 C 0.2735(7) 0.4834(6) 0.0003(5) 0.0485(16) Uani 1 d . .
H9 H 0.3415 0.4203 -0.0509 0.058 Uiso 1 calc R .
C10 C 0.1627(7) 0.6085(6) -0.0581(5) 0.0500(16) Uani 1 d . .
H10 H 0.0972 0.6726 -0.0074 0.060 Uiso 1 calc R .
C11 C 0.1318(7) 0.6566(6) -0.1884(5) 0.0402(15) Uani 1 d . .
C14 C 0.2266(9) 0.5758(7) -0.2776(5) 0.0573(18) Uani 1 d . .
O13 O 0.1555(6) 0.6589(4) -0.3919(3) 0.0657(12) Uani 1 d . .
C12 C 0.0149(8) 0.7865(6) -0.2576(5) 0.0484(16) Uani 1 d . .
C15 C -0.1056(7) 0.9160(6) -0.2187(5) 0.0434(15) Uani 1 d . .
C16 C -0.1378(8) 1.0456(6) -0.3038(5) 0.0517(16) Uani 1 d . .
H16 H -0.0868 1.0509 -0.3880 0.062 Uiso 1 calc R .
C17 C -0.2426(8) 1.1680(6) -0.2694(6) 0.0588(18) Uani 1 d . .
H17 H -0.2637 1.2573 -0.3300 0.071 Uiso 1 calc R .
C18 C -0.3170(8) 1.1635(7) -0.1494(6) 0.0667(19) Uani 1 d . .
H18 H -0.3862 1.2491 -0.1251 0.080 Uiso 1 calc R .
C19 C -0.2904(9) 1.0327(7) -0.0638(5) 0.069(2) Uani 1 d . .
H19 H -0.3454 1.0281 0.0194 0.083 Uiso 1 calc R .
C20 C -0.1848(8) 0.9080(6) -0.0970(5) 0.0617(18) Uani 1 d . .
H20 H -0.1668 0.8181 -0.0374 0.074 Uiso 1 calc R .
C2 C 0.2624(11) 0.1893(7) 0.5858(5) 0.0546(17) Uani 1 d . .
H21_a H 0.1344 0.2561 0.5760 0.066 Uiso 1 calc R 1
O2A_a O 0.2808(7) 0.0728(5) 0.5351(5) 0.068(2) Uani 0.801(7) d P 1
H2A_a H 0.2238 0.1027 0.4695 0.102 Uiso 0.801(7) calc PR 1
O2B_b O 0.101(2) 0.270(2) 0.5684(14) 0.046(7) Uani 0.199(7) d P 2
H2B_b H 0.0568 0.2461 0.5172 0.068 Uiso 0.199(7) calc PR 2

loop_
_atom_type_symbol
_atom_type_description
_atom_type_scat_dispersion_real
_atom_type_scat_dispersion_imag
_atom_type_scat_source
C C 0.0033 0.0016 'International Tables Vol C Tables 4.2.6.8 and 6.1.1.4'
H H 0.0000 0.0000 'International Tables Vol C Tables 4.2.6.8 and 6.1.1.4'
N N 0.0061 0.0033 'International Tables Vol C Tables 4.2.6.8 and 6.1.1.4'
O O 0.0106 0.0060 'International Tables Vol C Tables 4.2.6.8 and 6.1.1.4'

loop_
_geom_angle_atom_site_label_1
_geom_angle_atom_site_label_2
_geom_angle_atom_site_label_3
_geom_angle
_geom_angle_site_symmetry_1
_geom_angle_site_symmetry_3
_geom_angle_publ_flag
C1 O1 H1 109.5(4) . . n
C8 N1 C4 118.7(5) . . y
C8 N1 C3 119.9(5) . . y
C4 N1 C3 121.4(5) . . n
C12 N2 O13 105.5(4) . . y
O1 C1 C2 104.4(5) . . n
O1 C1 H1A 110.9(4) . . n
C2 C1 H1A 110.9(4) . . n
O1 C1 H1B 110.9(3) . . n
C2 C1 H1B 110.9(4) . . n
H1A C1 H1B 108.9 . . n
N1 C3 C2 110.7(4) . . n
N1 C3 H3A 109.5(3) . . n
C2 C3 H3A 109.5(3) . . n
N1 C3 H3B 109.5(3) . . n
C2 C3 H3B 109.5(4) . . n
H3A C3 H3B 108.1 . . n
N1 C4 C5 122.7(5) . . n
N1 C4 H4 118.7(3) . . n
C5 C4 H4 118.7(4) . . n
C4 C5 C6 120.5(5) . . n
C4 C5 H5 119.8(4) . . n
C6 C5 H5 119.8(3) . . n
C5 C6 C7 115.2(5) . . n
C5 C6 C9 123.8(5) . . n
C7 C6 C9 121.0(5) . . n
C8 C7 C6 121.8(5) . . n
C8 C7 H7 119.1(4) . . n
C6 C7 H7 119.1(3) . . n
N1 C8 C7 121.1(5) . . n
N1 C8 H8 119.4(3) . . n
C7 C8 H8 119.4(4) . . n
C10 C9 C6 127.0(5) . . y
C10 C9 H9 116.5(3) . . n
C6 C9 H9 116.5(3) . . n
C9 C10 C11 126.9(5) . . y
C9 C10 H10 116.5(3) . . n
C11 C10 H10 116.5(3) . . n
C12 C11 C14 106.2(5) . . y
C12 C11 C10 130.6(5) . . y
C14 C11 C10 123.2(5) . . n
O3 C14 O13 119.6(5) . . n
O3 C14 C11 135.4(6) . . n
O13 C14 C11 104.9(5) . . n
C14 O13 N2 111.1(4) . . y
N2 C12 C11 112.2(5) . . n
N2 C12 C15 116.5(5) . . n
C11 C12 C15 131.2(5) . . n
C16 C15 C20 119.5(5) . . n
C16 C15 C12 119.3(5) . . n
C20 C15 C12 121.1(5) . . n
C17 C16 C15 120.8(5) . . n
C17 C16 H16 119.6(4) . . n
C15 C16 H16 119.6(3) . . n
C16 C17 C18 120.8(6) . . n
C16 C17 H17 119.6(4) . . n
C18 C17 H17 119.6(4) . . n
C17 C18 C19 118.8(6) . . n
C17 C18 H18 120.6(4) . . n
C19 C18 H18 120.6(4) . . n
C20 C19 C18 121.0(6) . . n
C20 C19 H19 119.5(3) . . n
C18 C19 H19 119.5(4) . . n
C19 C20 C15 119.0(5) . . n
C19 C20 H20 120.5(3) . . n
C15 C20 H20 120.5(4) . . n
O2B_b C2 C3 109.1(11) . . n
O2A_a C2 C3 112.8(6) . . n
O2B_b C2 C1 110.9(10) . . n
O2A_a C2 C1 102.3(5) . . n
C3 C2 C1 115.6(5) . . n
O2A_a C2 H21_a 108.6(4) . . n
C3 C2 H21_a 108.6(4) . . n
C1 C2 H21_a 108.6(4) . . n
C2 O2A_a H2A_a 109.5(3) . . n
C2 O2B_b H2B_b 109.5(8) . . n

loop_
_geom_bond_atom_site_label_1
_geom_bond_atom_site_label_2
_geom_bond_distance
_geom_bond_site_symmetry_2
_geom_bond_publ_flag
O1 C1 1.494(6) . y
O1 H1 0.8400 . n
O3 C14 1.219(6) . y
N1 C8 1.340(6) . y
N1 C4 1.337(6) . y
N1 C3 1.478(6) . y
N2 C12 1.318(6) . y
N2 O13 1.423(5) . y
C1 C2 1.542(7) . y
C1 H1A 0.9900 . n
C1 H1B 0.9900 . n
C3 C2 1.512(7) . y
C3 H3A 0.9900 . n
C3 H3B 0.9900 . n
C4 C5 1.348(7) . y
C4 H4 0.9500 . n
C5 C6 1.401(6) . y
C5 H5 0.9500 . n
C6 C7 1.395(6) . y
C6 C9 1.431(7) . y
C7 C8 1.354(7) . y
C7 H7 0.9500 . n
C8 H8 0.9500 . n
C9 C10 1.328(6) . y
C9 H9 0.9500 . n
C10 C11 1.423(7) . y
C10 H10 0.9500 . n
C11 C12 1.418(6) . y
C11 C14 1.426(7) . y
C14 O13 1.391(6) . y
C12 C15 1.478(7) . y
C15 C16 1.364(6) . n
C15 C20 1.384(7) . n
C16 C17 1.366(7) . n
C16 H16 0.9500 . n
C17 C18 1.361(7) . n
C17 H17 0.9500 . n
C18 C19 1.376(7) . n
C18 H18 0.9500 . n
C19 C20 1.381(7) . n
C19 H19 0.9500 . n
C20 H20 0.9500 . n
C2 O2B_b 1.253(15) . n
C2 O2A_a 1.418(6) . n
C2 H21_a 1.0000 . n
O2A_a H2A_a 0.8400 . n
O2B_b H2B_b 0.8400 . n

loop_
_geom_torsion_atom_site_label_1
_geom_torsion_atom_site_label_2
_geom_torsion_atom_site_label_3
_geom_torsion_atom_site_label_4
_geom_torsion
_geom_torsion_site_symmetry_1
_geom_torsion_site_symmetry_2
_geom_torsion_site_symmetry_3
_geom_torsion_site_symmetry_4
_geom_torsion_publ_flag
C8 N1 C3 C2 -92.8(6) . . . . n
C4 N1 C3 C2 84.5(7) . . . . n
C8 N1 C4 C5 1.4(9) . . . . n
C3 N1 C4 C5 -175.9(6) . . . . n
N1 C4 C5 C6 -2.4(9) . . . . n
C4 C5 C6 C7 2.6(8) . . . . n
C4 C5 C6 C9 -178.3(6) . . . . n
C5 C6 C7 C8 -2.1(8) . . . . n
C9 C6 C7 C8 178.9(6) . . . . n
C4 N1 C8 C7 -0.8(8) . . . . n
C3 N1 C8 C7 176.6(5) . . . . n
C6 C7 C8 N1 1.2(9) . . . . n
C5 C6 C9 C10 5.9(9) . . . . y
C7 C6 C9 C10 -175.1(6) . . . . n
C6 C9 C10 C11 -178.4(5) . . . . y
C9 C10 C11 C12 178.9(6) . . . . y
C9 C10 C11 C14 -3.2(9) . . . . y
C12 C11 C14 O3 177.1(7) . . . . n
C10 C11 C14 O3 -1.2(11) . . . . n
C12 C11 C14 O13 -2.4(6) . . . . n
C10 C11 C14 O13 179.3(5) . . . . n
O3 C14 O13 N2 -177.7(5) . . . . n
C11 C14 O13 N2 1.9(6) . . . . n
C12 N2 O13 C14 -0.6(6) . . . . n
O13 N2 C12 C11 -1.0(6) . . . . n
O13 N2 C12 C15 176.5(4) . . . . n
C14 C11 C12 N2 2.2(6) . . . . n
C10 C11 C12 N2 -179.7(5) . . . . n
C14 C11 C12 C15 -174.9(6) . . . . n
C10 C11 C12 C15 3.3(10) . . . . n
N2 C12 C15 C16 -27.0(8) . . . . n
C11 C12 C15 C16 150.0(6) . . . . n
N2 C12 C15 C20 153.6(5) . . . . n
C11 C12 C15 C20 -29.4(9) . . . . n
C20 C15 C16 C17 2.0(8) . . . . n
C12 C15 C16 C17 -177.4(5) . . . . n
C15 C16 C17 C18 0.1(9) . . . . n
C16 C17 C18 C19 -2.2(9) . . . . n
C17 C18 C19 C20 2.2(10) . . . . n
C18 C19 C20 C15 -0.1(9) . . . . n
C16 C15 C20 C19 -2.0(8) . . . . n
C12 C15 C20 C19 177.4(6) . . . . n
N1 C3 C2 O2B_b -57.0(10) . . . . n
N1 C3 C2 O2A_a 59.8(7) . . . . n
N1 C3 C2 C1 177.2(5) . . . . n
O1 C1 C2 O2B_b -50.2(12) . . . . n
O1 C1 C2 O2A_a -162.2(5) . . . . n
O1 C1 C2 C3 74.7(8) . . . . n
